data_4122800
loop_
_publ_author_name
'Ishibashi, Jacob S. A.'
'Marshall, Jonathan L.'
'Mazi\`ere, Audrey'
'Lovinger, Gabriel J.'
'Li, Bo'
'Zakharov, Lev N.'
'Dargelos, Alain'
'Graciaa, Alain'
'Chrostowska, Anna'
'Liu, Shih-Yuan'

_publ_section_title
;
 Two BN Isosteres of Anthracene: Synthesis and Characterization.
;
_journal_issue 43
_journal_name_full 'Journal of the American Chemical Society'
_journal_page_first 15414
_journal_page_last 15421
_journal_paper_doi 10.1021/ja508813v
_journal_volume 136
_journal_year 2014
_chemical_absolute_configuration unk
_chemical_formula_moiety 'C36 H27 B N2'
_chemical_formula_sum 'C36 H27 B N2'
_chemical_formula_weight 498.40
_chemical_name_systematic
;
 ?
;
_space_group_crystal_system monoclinic
_space_group_IT_number 9
_space_group_name_Hall 'C -2yc'
_space_group_name_H-M_alt 'C 1 c 1'
_symmetry_space_group_name_Hall 'C -2yc'
_symmetry_space_group_name_H-M 'C 1 c 1'
_atom_sites_solution_hydrogens mixed
_atom_sites_solution_primary direct
_atom_sites_solution_secondary difmap
_audit_creation_method SHELXL-2013
_cell_angle_alpha 90
_cell_angle_beta 132.593(4)
_cell_angle_gamma 90
_cell_formula_units_Z 4
_cell_length_a 10.982(3)
_cell_length_b 40.431(10)
_cell_length_c 8.0776(18)
_cell_measurement_reflns_used 6757
_cell_measurement_temperature 100(2)
_cell_measurement_theta_max 29.84
_cell_measurement_theta_min 2.57
_cell_volume 2640.4(11)
_computing_cell_refinement 'SAINT (Bruker, 2013)'
_computing_data_collection 'APEX2 (Bruker, 2013)'
_computing_data_reduction 'SAINT (Bruker, 2013)'
_computing_molecular_graphics 'Bruker SHELXTL'
_computing_publication_material 'Bruker SHELXTL'
_computing_structure_refinement 'SHELXL-2013 (Sheldrick, 2013)'
_computing_structure_solution 'SHELXL-2013 (Sheldrick, 2013)'
_diffrn_ambient_temperature 100(2)
_diffrn_measured_fraction_theta_full 0.998
_diffrn_measured_fraction_theta_max 0.954
_diffrn_measurement_device_type 'Bruker Kappa DUO CCD diffractometer'
_diffrn_measurement_method '\f and \w scans'
_diffrn_radiation_type MoK\a
_diffrn_radiation_wavelength 0.71073
_diffrn_reflns_av_R_equivalents 0.0385
_diffrn_reflns_av_unetI/netI 0.0430
_diffrn_reflns_Laue_measured_fraction_full 0.998
_diffrn_reflns_Laue_measured_fraction_max 0.954
_diffrn_reflns_limit_h_max 14
_diffrn_reflns_limit_h_min -15
_diffrn_reflns_limit_k_max 53
_diffrn_reflns_limit_k_min -53
_diffrn_reflns_limit_l_max 11
_diffrn_reflns_limit_l_min -10
_diffrn_reflns_number 19259
_diffrn_reflns_point_group_measured_fraction_full 0.989
_diffrn_reflns_point_group_measured_fraction_max 0.911
_diffrn_reflns_theta_full 28.000
_diffrn_reflns_theta_max 30.173
_diffrn_reflns_theta_min 2.015
_diffrn_source 'fine-focus sealed tube'
_exptl_absorpt_coefficient_mu 0.072
_exptl_absorpt_correction_T_max 0.7460
_exptl_absorpt_correction_T_min 0.6177
_exptl_absorpt_correction_type multi-scan
_exptl_absorpt_process_details
;
Sheldrick, G.M. (2013). SADABS. Bruker AXS Inc. Madison, WI USA.
;
_exptl_crystal_colour colorless
_exptl_crystal_density_diffrn 1.254
_exptl_crystal_density_meas ?
_exptl_crystal_density_method none
_exptl_crystal_description plate
_exptl_crystal_F_000 1048
_exptl_crystal_size_max 0.620
_exptl_crystal_size_mid 0.480
_exptl_crystal_size_min 0.120
_refine_diff_density_max 0.277
_refine_diff_density_min -0.241
_refine_diff_density_rms 0.044
_refine_ls_abs_structure_details
;
 Flack x determined using 2208 quotients [(I+)-(I-)]/[(I+)+(I-)]
 (Parsons and Flack (2004), Acta Cryst. A60, s61).
;
_refine_ls_extinction_coef na
_refine_ls_extinction_method none
_refine_ls_goodness_of_fit_ref 1.017
_refine_ls_hydrogen_treatment mixed
_refine_ls_matrix_type full
_refine_ls_number_parameters 356
_refine_ls_number_reflns 6317
_refine_ls_number_restraints 3
_refine_ls_restrained_S_all 1.016
_refine_ls_R_factor_all 0.0507
_refine_ls_R_factor_gt 0.0418
_refine_ls_shift/su_max 0.000
_refine_ls_shift/su_mean 0.000
_refine_ls_structure_factor_coef Fsqd
_refine_ls_weighting_details 'w=1/[\s^2^(Fo^2^)+(0.0520P)^2^+0.6353P] where P=(Fo^2^+2Fc^2^)/3'
_refine_ls_weighting_scheme calc
_refine_ls_wR_factor_gt 0.0924
_refine_ls_wR_factor_ref 0.0974
_reflns_Friedel_coverage 0.903
_reflns_Friedel_fraction_full 0.979
_reflns_Friedel_fraction_max 0.867
_reflns_number_gt 5634
_reflns_number_total 6317
_reflns_threshold_expression 'I > 2\s(I)'
_cod_data_source_file ja508813v_si_002.cif
_cod_data_source_block C36H27BN2
_cod_depositor_comments
;Adding full bibliography for 4122799--4122800.cif.

The following automatic conversions were performed:

'_exptl_crystal_density_meas' value 'not measured' was changed to '?'
- the value is perceived as not measured.

Automatic conversion script
Id: cif_fix_values 3008 2015-01-20 13:52:24Z robertas 
;
_cod_database_code 4122800
_shelx_space_group_comment
;
The symmetry employed for this shelxl refinement is uniquely defined
by the following loop, which should always be used as a source of
symmetry information in preference to the above space-group names.
They are only intended as comments.
;
_shelx_estimated_absorpt_t_min 0.957
_shelx_estimated_absorpt_t_max 0.991
_shelxl_version_number 2013-4

loop_
_space_group_symop_operation_xyz
'x, y, z'
'x, -y, z+1/2'
'x+1/2, y+1/2, z'
'x+1/2, -y+1/2, z+1/2'

loop_
_atom_site_label
_atom_site_type_symbol
_atom_site_fract_x
_atom_site_fract_y
_atom_site_fract_z
_atom_site_U_iso_or_equiv
_atom_site_adp_type
_atom_site_occupancy
_atom_site_site_symmetry_order
_atom_site_calc_flag
_atom_site_refinement_flags_posn
_atom_site_refinement_flags_adp
N1 N 0.9917(2) 0.42097(5) 1.0096(3) 0.0171(4) Uani 1 1 d D .
H1N H 1.026(3) 0.4038(6) 0.976(5) 0.021 Uiso 1 1 d D U
N2 N 1.0758(2) 0.32333(5) 0.5283(3) 0.0211(4) Uani 1 1 d . .
B1 B 1.0931(3) 0.43038(7) 1.2392(4) 0.0185(5) Uani 1 1 d . .
C1 C 0.8414(3) 0.43568(6) 0.8269(4) 0.0164(5) Uani 1 1 d . .
C2 C 0.7483(3) 0.42349(6) 0.6086(4) 0.0159(4) Uani 1 1 d . .
C3 C 0.5915(3) 0.43800(6) 0.4283(4) 0.0160(4) Uani 1 1 d . .
C4 C 0.4833(3) 0.42478(6) 0.2042(4) 0.0181(5) Uani 1 1 d . .
H4 H 0.5178 0.4063 0.1721 0.022 Uiso 1 1 calc R U
C5 C 0.3304(3) 0.43855(6) 0.0356(4) 0.0217(5) Uani 1 1 d . .
H5 H 0.2603 0.4293 -0.1112 0.026 Uiso 1 1 calc R U
C6 C 0.2758(3) 0.46626(6) 0.0776(4) 0.0217(5) Uani 1 1 d . .
H6 H 0.1699 0.4755 -0.0408 0.026 Uiso 1 1 calc R U
C7 C 0.3757(3) 0.47970(6) 0.2888(4) 0.0204(5) Uani 1 1 d . .
H7 H 0.3388 0.4985 0.3152 0.024 Uiso 1 1 calc R U
C8 C 0.5350(3) 0.46581(6) 0.4704(4) 0.0166(5) Uani 1 1 d . .
C9 C 0.6356(3) 0.47835(6) 0.6916(4) 0.0191(5) Uani 1 1 d . .
H9 H 0.6005 0.4973 0.7189 0.023 Uiso 1 1 calc R U
C10 C 0.7855(3) 0.46338(6) 0.8703(4) 0.0176(5) Uani 1 1 d . .
C11 C 0.8829(3) 0.47476(6) 1.1003(4) 0.0212(5) Uani 1 1 d . .
H11 H 0.8451 0.4934 1.1267 0.025 Uiso 1 1 calc R U
C12 C 1.0260(3) 0.45976(6) 1.2789(4) 0.0215(5) Uani 1 1 d . .
H12 H 1.0843 0.4673 1.4273 0.026 Uiso 1 1 calc R U
C13 C 0.8176(2) 0.39613(6) 0.5683(3) 0.0158(4) Uani 1 1 d . .
C14 C 0.8606(3) 0.40185(6) 0.4423(4) 0.0183(5) Uani 1 1 d . .
H14 H 0.8351 0.4226 0.3695 0.022 Uiso 1 1 calc R U
C15 C 0.9400(3) 0.37769(6) 0.4219(4) 0.0189(5) Uani 1 1 d . .
H15 H 0.9670 0.3820 0.3343 0.023 Uiso 1 1 calc R U
C16 C 0.9801(3) 0.34721(6) 0.5294(4) 0.0175(5) Uani 1 1 d . .
C17 C 0.9323(3) 0.34070(6) 0.6486(4) 0.0184(5) Uani 1 1 d . .
H17 H 0.9553 0.3197 0.7177 0.022 Uiso 1 1 calc R U
C18 C 0.8512(3) 0.36474(6) 0.6663(3) 0.0177(5) Uani 1 1 d . .
H18 H 0.8180 0.3599 0.7459 0.021 Uiso 1 1 calc R U
C19 C 1.0109(3) 0.30854(6) 0.3235(4) 0.0184(5) Uani 1 1 d . .
C20 C 0.8382(3) 0.30508(6) 0.1460(4) 0.0205(5) Uani 1 1 d . .
H20 H 0.7658 0.3127 0.1637 0.025 Uiso 1 1 calc R U
C21 C 0.7740(3) 0.29040(6) -0.0555(4) 0.0249(6) Uani 1 1 d . .
H21 H 0.6577 0.2881 -0.1746 0.030 Uiso 1 1 calc R U
C22 C 0.8781(3) 0.27912(6) -0.0836(4) 0.0274(6) Uani 1 1 d . .
H22 H 0.8337 0.2688 -0.2204 0.033 Uiso 1 1 calc R U
C23 C 1.0493(3) 0.28300(7) 0.0911(4) 0.0261(5) Uani 1 1 d . .
H23 H 1.1210 0.2757 0.0715 0.031 Uiso 1 1 calc R U
C24 C 1.1148(3) 0.29749(6) 0.2928(4) 0.0228(5) Uani 1 1 d . .
H24 H 1.2312 0.2999 0.4107 0.027 Uiso 1 1 calc R U
C25 C 1.2248(3) 0.31204(6) 0.7426(4) 0.0194(5) Uani 1 1 d . .
C26 C 1.2733(3) 0.27908(6) 0.7814(4) 0.0202(5) Uani 1 1 d . .
H26 H 1.2116 0.2637 0.6609 0.024 Uiso 1 1 calc R U
C27 C 1.4130(3) 0.26853(6) 0.9978(4) 0.0234(5) Uani 1 1 d . .
H27 H 1.4439 0.2459 1.0242 0.028 Uiso 1 1 calc R U
C28 C 1.5069(3) 0.29110(7) 1.1748(4) 0.0285(6) Uani 1 1 d . .
H28 H 1.6011 0.2839 1.3217 0.034 Uiso 1 1 calc R U
C29 C 1.4616(3) 0.32427(7) 1.1347(4) 0.0294(6) Uani 1 1 d . .
H29 H 1.5264 0.3398 1.2544 0.035 Uiso 1 1 calc R U
C30 C 1.3211(3) 0.33502(7) 0.9196(4) 0.0256(6) Uani 1 1 d . .
H30 H 1.2910 0.3577 0.8933 0.031 Uiso 1 1 calc R U
C31 C 1.2566(3) 0.41046(6) 1.4247(4) 0.0190(5) Uani 1 1 d . .
C32 C 1.2904(3) 0.37949(6) 1.3848(4) 0.0244(5) Uani 1 1 d . .
H32 H 1.2111 0.3699 1.2395 0.029 Uiso 1 1 calc R U
C33 C 1.4369(3) 0.36235(7) 1.5521(4) 0.0265(6) Uani 1 1 d . .
H33 H 1.4566 0.3414 1.5201 0.032 Uiso 1 1 calc R U
C34 C 1.5542(3) 0.37613(7) 1.7662(4) 0.0262(6) Uani 1 1 d . .
H34 H 1.6537 0.3645 1.8813 0.031 Uiso 1 1 calc R U
C35 C 1.5251(3) 0.40676(7) 1.8107(4) 0.0250(6) Uani 1 1 d . .
H35 H 1.6056 0.4163 1.9557 0.030 Uiso 1 1 calc R U
C36 C 1.3780(3) 0.42356(7) 1.6432(4) 0.0220(5) Uani 1 1 d . .
H36 H 1.3590 0.4444 1.6771 0.026 Uiso 1 1 calc R U

loop_
_atom_site_aniso_label
_atom_site_aniso_U_11
_atom_site_aniso_U_22
_atom_site_aniso_U_33
_atom_site_aniso_U_23
_atom_site_aniso_U_13
_atom_site_aniso_U_12
N1 0.0138(8) 0.0199(10) 0.0145(8) -0.0020(7) 0.0082(7) -0.0002(7)
N2 0.0168(9) 0.0236(11) 0.0158(8) -0.0004(8) 0.0082(8) 0.0060(7)
B1 0.0171(11) 0.0215(13) 0.0154(11) -0.0037(9) 0.0103(10) -0.0056(9)
C1 0.0133(10) 0.0196(12) 0.0158(10) 0.0006(8) 0.0097(8) -0.0014(8)
C2 0.0141(9) 0.0170(11) 0.0166(10) 0.0016(8) 0.0103(8) -0.0002(8)
C3 0.0158(10) 0.0169(11) 0.0174(10) 0.0024(8) 0.0121(9) 0.0001(8)
C4 0.0161(10) 0.0208(12) 0.0171(10) 0.0024(9) 0.0112(9) 0.0015(8)
C5 0.0173(10) 0.0258(13) 0.0170(10) 0.0030(9) 0.0096(9) 0.0008(9)
C6 0.0160(10) 0.0253(13) 0.0201(10) 0.0090(9) 0.0107(9) 0.0052(9)
C7 0.0185(10) 0.0191(12) 0.0246(11) 0.0048(9) 0.0150(10) 0.0040(9)
C8 0.0160(9) 0.0177(11) 0.0190(10) 0.0031(9) 0.0130(9) 0.0013(8)
C9 0.0184(10) 0.0189(12) 0.0234(11) -0.0017(9) 0.0155(9) -0.0006(8)
C10 0.0173(10) 0.0196(11) 0.0196(10) -0.0014(9) 0.0140(9) -0.0023(9)
C11 0.0225(11) 0.0198(12) 0.0230(11) -0.0056(9) 0.0160(10) -0.0039(9)
C12 0.0219(11) 0.0252(13) 0.0155(10) -0.0040(9) 0.0119(9) -0.0044(9)
C13 0.0097(8) 0.0192(11) 0.0127(9) -0.0018(8) 0.0052(8) -0.0002(8)
C14 0.0157(9) 0.0205(12) 0.0143(9) 0.0022(8) 0.0084(8) 0.0011(8)
C15 0.0169(10) 0.0245(12) 0.0145(9) 0.0010(9) 0.0103(9) 0.0012(9)
C16 0.0130(9) 0.0209(12) 0.0133(9) -0.0025(8) 0.0067(8) 0.0018(8)
C17 0.0167(10) 0.0181(12) 0.0149(10) 0.0008(8) 0.0085(9) 0.0013(8)
C18 0.0139(10) 0.0239(12) 0.0134(10) 0.0003(8) 0.0085(9) -0.0007(8)
C19 0.0192(10) 0.0173(11) 0.0159(10) 0.0011(8) 0.0106(9) 0.0012(8)
C20 0.0186(10) 0.0221(12) 0.0198(11) 0.0012(9) 0.0125(9) 0.0001(9)
C21 0.0244(11) 0.0241(13) 0.0171(10) -0.0012(9) 0.0103(10) -0.0036(9)
C22 0.0370(14) 0.0247(13) 0.0172(10) -0.0020(10) 0.0170(11) -0.0014(11)
C23 0.0339(13) 0.0249(13) 0.0265(12) 0.0047(10) 0.0233(11) 0.0057(11)
C24 0.0215(11) 0.0249(13) 0.0216(11) 0.0023(10) 0.0143(10) 0.0026(9)
C25 0.0136(9) 0.0259(13) 0.0163(10) 0.0001(9) 0.0091(8) 0.0009(8)
C26 0.0136(10) 0.0241(12) 0.0186(10) -0.0014(9) 0.0091(9) -0.0001(9)
C27 0.0170(11) 0.0248(13) 0.0252(12) 0.0038(10) 0.0130(10) 0.0052(9)
C28 0.0170(11) 0.0407(16) 0.0170(10) 0.0019(11) 0.0071(9) 0.0027(10)
C29 0.0159(11) 0.0387(15) 0.0191(12) -0.0079(10) 0.0061(10) -0.0016(10)
C30 0.0176(11) 0.0231(13) 0.0232(12) -0.0036(10) 0.0087(10) 0.0015(9)
C31 0.0157(10) 0.0248(12) 0.0135(10) -0.0015(9) 0.0087(9) -0.0048(9)
C32 0.0203(11) 0.0267(13) 0.0165(10) -0.0028(9) 0.0087(9) -0.0021(10)
C33 0.0229(12) 0.0275(14) 0.0237(12) 0.0008(10) 0.0136(10) 0.0023(10)
C34 0.0193(11) 0.0359(15) 0.0190(11) 0.0065(10) 0.0112(10) 0.0002(10)
C35 0.0167(10) 0.0387(15) 0.0120(10) 0.0003(10) 0.0066(9) -0.0072(10)
C36 0.0224(11) 0.0262(13) 0.0166(10) -0.0017(9) 0.0129(9) -0.0042(9)

loop_
_atom_type_symbol
_atom_type_description
_atom_type_scat_dispersion_real
_atom_type_scat_dispersion_imag
_atom_type_scat_source
C C 0.0033 0.0016 'International Tables Vol C Tables 4.2.6.8 and 6.1.1.4'
H H 0.0000 0.0000 'International Tables Vol C Tables 4.2.6.8 and 6.1.1.4'
B B 0.0013 0.0007 'International Tables Vol C Tables 4.2.6.8 and 6.1.1.4'
N N 0.0061 0.0033 'International Tables Vol C Tables 4.2.6.8 and 6.1.1.4'

loop_
_geom_angle_atom_site_label_1
_geom_angle_atom_site_label_2
_geom_angle_atom_site_label_3
_geom_angle
C1 N1 B1 125.8(2)
C1 N1 H1N 116.0(18)
B1 N1 H1N 118.2(18)
C19 N2 C25 122.53(19)
C19 N2 C16 120.04(18)
C25 N2 C16 116.79(19)
N1 B1 C12 114.4(2)
N1 B1 C31 119.1(2)
C12 B1 C31 126.5(2)
C2 C1 N1 120.9(2)
C2 C1 C10 121.07(19)
N1 C1 C10 118.00(19)
C1 C2 C3 119.3(2)
C1 C2 C13 119.26(19)
C3 C2 C13 121.5(2)
C2 C3 C8 119.9(2)
C2 C3 C4 122.1(2)
C8 C3 C4 117.98(19)
C5 C4 C3 120.8(2)
C5 C4 H4 119.6
C3 C4 H4 119.6
C4 C5 C6 121.0(2)
C4 C5 H5 119.5
C6 C5 H5 119.5
C7 C6 C5 120.0(2)
C7 C6 H6 120.0
C5 C6 H6 120.0
C6 C7 C8 120.9(2)
C6 C7 H7 119.6
C8 C7 H7 119.6
C9 C8 C3 119.19(19)
C9 C8 C7 121.5(2)
C3 C8 C7 119.3(2)
C10 C9 C8 121.2(2)
C10 C9 H9 119.4
C8 C9 H9 119.4
C9 C10 C1 119.2(2)
C9 C10 C11 121.2(2)
C1 C10 C11 119.6(2)
C12 C11 C10 122.4(2)
C12 C11 H11 118.8
C10 C11 H11 118.8
C11 C12 B1 119.7(2)
C11 C12 H12 120.2
B1 C12 H12 120.2
C14 C13 C18 118.0(2)
C14 C13 C2 120.4(2)
C18 C13 C2 121.5(2)
C15 C14 C13 121.1(2)
C15 C14 H14 119.5
C13 C14 H14 119.5
C14 C15 C16 120.4(2)
C14 C15 H15 119.8
C16 C15 H15 119.8
C15 C16 C17 119.1(2)
C15 C16 N2 121.0(2)
C17 C16 N2 119.8(2)
C18 C17 C16 120.3(2)
C18 C17 H17 119.9
C16 C17 H17 119.9
C17 C18 C13 121.0(2)
C17 C18 H18 119.5
C13 C18 H18 119.5
C24 C19 C20 119.1(2)
C24 C19 N2 121.1(2)
C20 C19 N2 119.8(2)
C21 C20 C19 119.9(2)
C21 C20 H20 120.1
C19 C20 H20 120.1
C22 C21 C20 120.7(2)
C22 C21 H21 119.7
C20 C21 H21 119.7
C21 C22 C23 119.5(2)
C21 C22 H22 120.2
C23 C22 H22 120.2
C24 C23 C22 120.4(3)
C24 C23 H23 119.8
C22 C23 H23 119.8
C23 C24 C19 120.4(2)
C23 C24 H24 119.8
C19 C24 H24 119.8
C26 C25 C30 119.6(2)
C26 C25 N2 121.9(2)
C30 C25 N2 118.5(2)
C25 C26 C27 120.2(2)
C25 C26 H26 119.9
C27 C26 H26 119.9
C28 C27 C26 120.4(2)
C28 C27 H27 119.8
C26 C27 H27 119.8
C29 C28 C27 119.5(2)
C29 C28 H28 120.2
C27 C28 H28 120.2
C28 C29 C30 120.6(2)
C28 C29 H29 119.7
C30 C29 H29 119.7
C29 C30 C25 119.7(2)
C29 C30 H30 120.1
C25 C30 H30 120.1
C32 C31 C36 116.7(2)
C32 C31 B1 123.1(2)
C36 C31 B1 120.2(2)
C33 C32 C31 122.0(2)
C33 C32 H32 119.0
C31 C32 H32 119.0
C34 C33 C32 119.6(2)
C34 C33 H33 120.2
C32 C33 H33 120.2
C35 C34 C33 119.8(2)
C35 C34 H34 120.1
C33 C34 H34 120.1
C34 C35 C36 120.2(2)
C34 C35 H35 119.9
C36 C35 H35 119.9
C35 C36 C31 121.7(2)
C35 C36 H36 119.2
C31 C36 H36 119.2

loop_
_geom_bond_atom_site_label_1
_geom_bond_atom_site_label_2
_geom_bond_distance
N1 C1 1.399(3)
N1 B1 1.424(3)
N1 H1N 0.91(2)
N2 C19 1.416(3)
N2 C25 1.431(3)
N2 C16 1.432(3)
B1 C12 1.542(4)
B1 C31 1.573(3)
C1 C2 1.399(3)
C1 C10 1.431(3)
C2 C3 1.427(3)
C2 C13 1.498(3)
C3 C8 1.432(3)
C3 C4 1.436(3)
C4 C5 1.374(3)
C4 H4 0.9500
C5 C6 1.416(4)
C5 H5 0.9500
C6 C7 1.370(3)
C6 H6 0.9500
C7 C8 1.433(3)
C7 H7 0.9500
C8 C9 1.413(3)
C9 C10 1.394(3)
C9 H9 0.9500
C10 C11 1.455(3)
C11 C12 1.360(3)
C11 H11 0.9500
C12 H12 0.9500
C13 C14 1.401(3)
C13 C18 1.407(3)
C14 C15 1.391(3)
C14 H14 0.9500
C15 C16 1.396(3)
C15 H15 0.9500
C16 C17 1.399(4)
C17 C18 1.389(3)
C17 H17 0.9500
C18 H18 0.9500
C19 C24 1.395(4)
C19 C20 1.411(3)
C20 C21 1.395(3)
C20 H20 0.9500
C21 C22 1.385(4)
C21 H21 0.9500
C22 C23 1.400(4)
C22 H22 0.9500
C23 C24 1.389(4)
C23 H23 0.9500
C24 H24 0.9500
C25 C26 1.390(3)
C25 C30 1.407(3)
C26 C27 1.400(3)
C26 H26 0.9500
C27 C28 1.394(4)
C27 H27 0.9500
C28 C29 1.390(4)
C28 H28 0.9500
C29 C30 1.400(3)
C29 H29 0.9500
C30 H30 0.9500
C31 C32 1.404(4)
C31 C36 1.410(3)
C32 C33 1.398(3)
C32 H32 0.9500
C33 C34 1.395(4)
C33 H33 0.9500
C34 C35 1.386(4)
C34 H34 0.9500
C35 C36 1.394(3)
C35 H35 0.9500
C36 H36 0.9500

loop_
_geom_torsion_atom_site_label_1
_geom_torsion_atom_site_label_2
_geom_torsion_atom_site_label_3
_geom_torsion_atom_site_label_4
_geom_torsion
C1 N1 B1 C12 -0.8(3)
C1 N1 B1 C31 178.4(2)
B1 N1 C1 C2 -177.3(2)
B1 N1 C1 C10 2.3(3)
N1 C1 C2 C3 176.6(2)
C10 C1 C2 C3 -3.0(3)
N1 C1 C2 C13 -5.0(3)
C10 C1 C2 C13 175.4(2)
C1 C2 C3 C8 3.2(3)
C13 C2 C3 C8 -175.1(2)
C1 C2 C3 C4 -174.3(2)
C13 C2 C3 C4 7.5(3)
C2 C3 C4 C5 177.6(2)
C8 C3 C4 C5 0.2(3)
C3 C4 C5 C6 0.5(4)
C4 C5 C6 C7 -0.2(4)
C5 C6 C7 C8 -0.8(4)
C2 C3 C8 C9 -0.5(3)
C4 C3 C8 C9 177.1(2)
C2 C3 C8 C7 -178.7(2)
C4 C3 C8 C7 -1.2(3)
C6 C7 C8 C9 -176.7(2)
C6 C7 C8 C3 1.5(4)
C3 C8 C9 C10 -2.5(4)
C7 C8 C9 C10 175.6(2)
C8 C9 C10 C1 2.7(4)
C8 C9 C10 C11 -175.3(2)
C2 C1 C10 C9 0.1(3)
N1 C1 C10 C9 -179.5(2)
C2 C1 C10 C11 178.1(2)
N1 C1 C10 C11 -1.5(3)
C9 C10 C11 C12 177.2(2)
C1 C10 C11 C12 -0.8(4)
C10 C11 C12 B1 2.4(4)
N1 B1 C12 C11 -1.6(4)
C31 B1 C12 C11 179.3(2)
C1 C2 C13 C14 -112.9(2)
C3 C2 C13 C14 65.4(3)
C1 C2 C13 C18 63.1(3)
C3 C2 C13 C18 -118.6(2)
C18 C13 C14 C15 -2.5(3)
C2 C13 C14 C15 173.6(2)
C13 C14 C15 C16 -0.7(3)
C14 C15 C16 C17 3.1(3)
C14 C15 C16 N2 -173.9(2)
C19 N2 C16 C15 -65.3(3)
C25 N2 C16 C15 123.6(2)
C19 N2 C16 C17 117.7(2)
C25 N2 C16 C17 -53.4(3)
C15 C16 C17 C18 -2.4(3)
N2 C16 C17 C18 174.70(19)
C16 C17 C18 C13 -0.9(3)
C14 C13 C18 C17 3.3(3)
C2 C13 C18 C17 -172.78(19)
C25 N2 C19 C24 -38.1(4)
C16 N2 C19 C24 151.4(2)
C25 N2 C19 C20 142.5(2)
C16 N2 C19 C20 -28.1(3)
C24 C19 C20 C21 0.8(4)
N2 C19 C20 C21 -179.7(2)
C19 C20 C21 C22 0.0(4)
C20 C21 C22 C23 -1.0(4)
C21 C22 C23 C24 1.2(4)
C22 C23 C24 C19 -0.4(4)
C20 C19 C24 C23 -0.6(4)
N2 C19 C24 C23 179.9(2)
C19 N2 C25 C26 -31.2(4)
C16 N2 C25 C26 139.7(2)
C19 N2 C25 C30 150.9(2)
C16 N2 C25 C30 -38.2(3)
C30 C25 C26 C27 2.9(4)
N2 C25 C26 C27 -175.0(2)
C25 C26 C27 C28 -1.6(4)
C26 C27 C28 C29 -0.4(4)
C27 C28 C29 C30 1.1(4)
C28 C29 C30 C25 0.2(4)
C26 C25 C30 C29 -2.2(4)
N2 C25 C30 C29 175.8(2)
N1 B1 C31 C32 -14.9(4)
C12 B1 C31 C32 164.1(3)
N1 B1 C31 C36 165.0(2)
C12 B1 C31 C36 -16.0(4)
C36 C31 C32 C33 -0.2(4)
B1 C31 C32 C33 179.7(3)
C31 C32 C33 C34 0.2(4)
C32 C33 C34 C35 -0.6(4)
C33 C34 C35 C36 1.0(4)
C34 C35 C36 C31 -1.1(4)
C32 C31 C36 C35 0.7(4)
B1 C31 C36 C35 -179.2(2)
